data_2233811
loop_
_publ_author_name
'Anderson, Regan J.'
'Gainsford, Graeme J.'

_publ_section_title
;
 1<small>D</small>-1-<i>O</i>-<i>tert</i>-Butyldiphenylsilyl-2,3,6-<i>O</i>-tris(methoxymethylene)-<i>myo</i>-inositol
 4,5-bis(dibenzylphosphate)
;
_journal_coeditor_code GK2443
_journal_issue 3
_journal_name_full 'Acta Crystallographica Section E'
_journal_page_first o900
_journal_paper_doi 10.1107/S1600536812008069
_journal_volume 68
_journal_year 2012
_chemical_formula_iupac 'C56 H68 O15 P2 Si'
_chemical_formula_moiety 'C56 H68 O15 P2 Si'
_chemical_formula_sum 'C56 H68 O15 P2 Si'
_chemical_formula_weight 1071.13
_chemical_name_common
;
1D-1-<i>O</i>-<i>tert</i>-Butyldiphenylsilyl-2,3,6-<i>O</i>-
tris(methoxymethylene)-<i>myo</i>-inositol 4,5-bis(dibenzylphosphate)
;
_chemical_name_systematic
;tetrabenzyl
(1<i>R</i>,2<i>R</i>,3<i>S</i>,4<i>R</i>,5<i>R</i>,6<i>S</i>)-4-(<i>tert</i>-
butyldiphenylsilyloxy)-3,5,6-tris(methoxymethoxy)cyclohexane-1,2-diyl
bisphosphate
;
_space_group_IT_number 18
_symmetry_cell_setting orthorhombic
_symmetry_space_group_name_Hall 'P 2 2ab'
_symmetry_space_group_name_H-M 'P 21 21 2'
_atom_sites_solution_hydrogens geom
_atom_sites_solution_primary direct
_atom_sites_solution_secondary difmap
_audit_creation_method SHELXL-97
_cell_angle_alpha 90.00
_cell_angle_beta 90.00
_cell_angle_gamma 90.00
_cell_formula_units_Z 4
_cell_length_a 10.4052(7)
_cell_length_b 53.019(3)
_cell_length_c 10.0786(6)
_cell_measurement_reflns_used 9935
_cell_measurement_temperature 118(2)
_cell_measurement_theta_max 24.9
_cell_measurement_theta_min 2.26
_cell_volume 5560.1(6)
_computing_cell_refinement 'SAINT (Bruker, 2005)'
_computing_data_collection 'APEX2 (Bruker, 2005)'
_computing_data_reduction
;
SAINT (Bruker, 2005) and SADABS (Bruker, 2005)
;
_computing_molecular_graphics
;
ORTEP-3 for Windows (Farrugia, 1997) and Mercury (Macrae <i>et al.</i>,
2008)
;
_computing_publication_material
;
SHELXL97 (Sheldrick, 2008) and PLATON (Spek, 2009)
;
_computing_structure_refinement 'SHELXL97 (Sheldrick, 2008)'
_computing_structure_solution 'SHELXS97 (Sheldrick, 2008)'
_diffrn_ambient_temperature 118(2)
_diffrn_detector_area_resol_mean 8.333
_diffrn_measured_fraction_theta_full 0.821
_diffrn_measured_fraction_theta_max 0.821
_diffrn_measurement_device_type 'Bruker APEXII CCD'
_diffrn_measurement_method '\f and \w scans'
_diffrn_radiation_monochromator graphite
_diffrn_radiation_source 'fine-focus sealed tube'
_diffrn_radiation_type MoK\a
_diffrn_radiation_wavelength 0.71073
_diffrn_reflns_av_R_equivalents 0.081
_diffrn_reflns_av_sigmaI/netI 0.0426
_diffrn_reflns_limit_h_max 12
_diffrn_reflns_limit_h_min -12
_diffrn_reflns_limit_k_max 62
_diffrn_reflns_limit_k_min -63
_diffrn_reflns_limit_l_max 12
_diffrn_reflns_limit_l_min -11
_diffrn_reflns_number 68347
_diffrn_reflns_theta_full 25.29
_diffrn_reflns_theta_max 25.29
_diffrn_reflns_theta_min 2.54
_diffrn_standards_number 0
_exptl_absorpt_coefficient_mu 0.166
_exptl_absorpt_correction_T_max 0.745
_exptl_absorpt_correction_T_min 0.600
_exptl_absorpt_correction_type multi-scan
_exptl_absorpt_process_details
;
[SADABS (Bruker, 2005); Blessing (1995)]
;
_exptl_crystal_colour colourless
_exptl_crystal_density_diffrn 1.280
_exptl_crystal_density_method 'not measured'
_exptl_crystal_description triangular
_exptl_crystal_F_000 2272
_exptl_crystal_size_max 0.50
_exptl_crystal_size_mid 0.42
_exptl_crystal_size_min 0.05
_refine_diff_density_max 0.382
_refine_diff_density_min -0.427
_refine_ls_abs_structure_details 'Flack (1983), 2324 Friedel pairs'
_refine_ls_abs_structure_Flack 0.12(15)
_refine_ls_extinction_method none
_refine_ls_goodness_of_fit_ref 1.044
_refine_ls_hydrogen_treatment mixed
_refine_ls_matrix_type full
_refine_ls_number_parameters 655
_refine_ls_number_reflns 8042
_refine_ls_number_restraints 16
_refine_ls_restrained_S_all 1.044
_refine_ls_R_factor_all 0.0791
_refine_ls_R_factor_gt 0.0707
_refine_ls_shift/su_max 0.007
_refine_ls_shift/su_mean 0.000
_refine_ls_structure_factor_coef Fsqd
_refine_ls_weighting_details 'calc w=1/[\s^2^(Fo^2^)+(0.1107P)^2^+10.0351P] where P=(Fo^2^+2Fc^2^)/3'
_refine_ls_weighting_scheme calc
_refine_ls_wR_factor_gt 0.1754
_refine_ls_wR_factor_ref 0.1809
_reflns_number_gt 7297
_reflns_number_total 8042
_reflns_threshold_expression I>2sigma(I)
_cod_data_source_file gk2443.cif
_cod_data_source_block I
_cod_database_code 2233811
_cod_database_fobs_code 2233811

loop_
_symmetry_equiv_pos_as_xyz
'x, y, z'
'-x, -y, z'
'-x+1/2, y+1/2, -z'
'x+1/2, -y+1/2, -z'

loop_
_atom_site_type_symbol
_atom_site_label
_atom_site_fract_x
_atom_site_fract_y
_atom_site_fract_z
_atom_site_U_iso_or_equiv
_atom_site_adp_type
_atom_site_calc_flag
_atom_site_refinement_flags
_atom_site_occupancy
_atom_site_symmetry_multiplicity
_atom_site_disorder_assembly
_atom_site_disorder_group
P P1 0.51021(15) 0.30563(3) 0.81745(14) 0.0248(3) Uani d . 1 1 . .
P P2 0.68940(14) 0.37535(3) 0.89914(14) 0.0218(3) Uani d . 1 1 A .
Si Si1 0.22969(15) 0.42782(3) 0.40560(16) 0.0236(3) Uani d . 1 1 . .
O O1 0.5361(4) 0.32847(7) 0.7182(4) 0.0238(8) Uani d . 1 1 . .
O O2 0.4477(4) 0.31308(7) 0.9399(4) 0.0300(9) Uani d . 1 1 . .
O O3 0.4419(5) 0.28550(7) 0.7295(4) 0.0340(10) Uani d . 1 1 . .
O O4 0.6450(4) 0.29329(7) 0.8285(4) 0.0263(9) Uani d . 1 1 . .
O O5 0.5440(3) 0.37372(7) 0.8640(3) 0.0220(8) Uani d . 1 1 . .
O O6 0.7822(3) 0.36617(7) 0.8036(4) 0.0270(8) Uani d . 1 1 . .
O O7 0.7058(4) 0.40374(8) 0.9378(4) 0.0362(10) Uani d . 1 1 . .
O O8 0.6963(4) 0.36004(7) 1.0325(4) 0.0271(9) Uani d . 1 1 . .
O O9 0.4538(4) 0.41785(7) 0.7376(4) 0.0237(8) Uani d . 1 1 . .
O O10 0.3178(4) 0.44486(7) 0.8584(5) 0.0381(11) Uani d . 1 1 . .
O O11 0.2570(4) 0.41287(7) 0.5474(4) 0.0227(8) Uani d . 1 1 . .
O O12 0.1881(4) 0.36476(7) 0.6405(4) 0.0262(8) Uani d . 1 1 . .
O O13 0.0361(4) 0.33465(8) 0.5734(4) 0.0357(10) Uani d . 1 1 . .
O O14 0.3313(4) 0.32276(7) 0.5353(4) 0.0226(8) Uani d . 1 1 . .
O O15 0.3933(6) 0.31597(8) 0.3167(5) 0.0481(13) Uani d . 1 1 . .
C C1 0.4384(5) 0.34754(9) 0.7015(5) 0.0206(11) Uani d . 1 1 . .
H H1 0.3666 0.3447 0.7657 0.025 Uiso calc R 1 1 . .
C C2 0.5002(5) 0.37315(10) 0.7267(5) 0.0197(10) Uani d . 1 1 . .
H H2 0.5737 0.3760 0.6646 0.024 Uiso calc R 1 1 . .
C C3 0.3976(5) 0.39422(9) 0.7101(5) 0.0203(11) Uani d . 1 1 . .
H H3 0.3243 0.3911 0.7722 0.024 Uiso calc R 1 1 . .
C C4 0.3498(5) 0.39319(10) 0.5663(5) 0.0220(11) Uani d . 1 1 . .
H H4 0.4234 0.3954 0.5035 0.026 Uiso calc R 1 1 . .
C C5 0.2870(5) 0.36739(10) 0.5453(5) 0.0209(11) Uani d . 1 1 . .
H H5 0.2495 0.3665 0.4541 0.025 Uiso calc R 1 1 . .
C C6 0.3886(5) 0.34639(9) 0.5621(6) 0.0223(11) Uani d . 1 1 . .
H H6 0.4610 0.3493 0.4987 0.027 Uiso calc R 1 1 . .
C C7 0.7482(6) 0.30298(11) 0.9161(7) 0.0331(13) Uani d . 1 1 . .
H H7A 0.7143 0.3054 1.0070 0.040 Uiso calc R 1 1 . .
H H7B 0.7788 0.3195 0.8828 0.040 Uiso calc R 1 1 . .
C C8 0.8564(5) 0.28471(10) 0.9188(5) 0.0215(11) Uani d . 1 1 . .
C C9 0.8509(6) 0.26185(10) 0.8541(6) 0.0288(13) Uani d . 1 1 . .
H H9 0.7764 0.2573 0.8053 0.035 Uiso calc R 1 1 . .
C C10 0.9577(6) 0.24519(11) 0.8609(6) 0.0318(14) Uani d . 1 1 . .
H H10 0.9551 0.2294 0.8168 0.038 Uiso calc R 1 1 . .
C C11 1.0667(7) 0.25229(14) 0.9332(6) 0.0375(15) Uani d . 1 1 . .
H H11 1.1381 0.2412 0.9381 0.045 Uiso calc R 1 1 . .
C C12 1.0715(6) 0.27491(14) 0.9963(7) 0.0364(15) Uani d . 1 1 . .
H H12 1.1467 0.2798 1.0432 0.044 Uiso calc R 1 1 . .
C C13 0.9633(6) 0.29117(11) 0.9915(6) 0.0292(13) Uani d . 1 1 . .
H H13 0.9647 0.3067 1.0388 0.035 Uiso calc R 1 1 . .
C C14 0.3399(6) 0.27005(12) 0.7774(6) 0.0347(14) Uani d . 1 1 . .
H H14A 0.2628 0.2805 0.7936 0.042 Uiso calc R 1 1 . .
H H14B 0.3654 0.2622 0.8624 0.042 Uiso calc R 1 1 . .
C C15 0.3096(7) 0.25028(12) 0.6794(6) 0.0352(14) Uani d . 1 1 . .
C C16 0.2071(7) 0.25236(12) 0.5926(7) 0.0437(16) Uani d . 1 1 . .
H H16 0.1503 0.2663 0.5990 0.052 Uiso calc R 1 1 . .
C C17 0.1871(7) 0.23391(14) 0.4957(7) 0.0407(16) Uani d . 1 1 . .
H H17 0.1186 0.2357 0.4340 0.049 Uiso calc R 1 1 . .
C C18 0.2662(8) 0.21320(13) 0.4893(6) 0.0450(18) Uani d . 1 1 . .
H H18 0.2510 0.2006 0.4242 0.054 Uiso calc R 1 1 . .
C C19 0.3641(9) 0.21062(13) 0.5739(7) 0.050(2) Uani d . 1 1 . .
H H19 0.4165 0.1960 0.5692 0.060 Uiso calc R 1 1 . .
C C20 0.3909(7) 0.22900(12) 0.6690(7) 0.0392(15) Uani d . 1 1 . .
H H20 0.4630 0.2272 0.7261 0.047 Uiso calc R 1 1 . .
C C21 0.5946(6) 0.36118(14) 1.1330(6) 0.0356(15) Uani d . 1 1 A .
H H21A 0.5268 0.3730 1.1038 0.043 Uiso calc R 1 1 . .
H H21B 0.5552 0.3443 1.1434 0.043 Uiso calc R 1 1 . .
C C22 0.6467(6) 0.36949(11) 1.2602(6) 0.0329(14) Uiso d . 1 1 . .
C C23 0.6542(6) 0.39494(12) 1.2917(6) 0.0306(13) Uani d . 1 1 A .
H H23 0.6206 0.4071 1.2316 0.037 Uiso calc R 1 1 . .
C C24 0.7104(6) 0.40299(13) 1.4099(7) 0.0382(14) Uani d . 1 1 . .
H H24 0.7149 0.4204 1.4309 0.046 Uiso calc R 1 1 A .
C C25 0.7593(6) 0.38516(13) 1.4959(6) 0.0340(14) Uani d . 1 1 A .
H H25 0.7990 0.3905 1.5760 0.041 Uiso calc R 1 1 . .
C C26 0.7520(6) 0.35983(13) 1.4681(7) 0.0368(15) Uani d . 1 1 . .
H H26 0.7836 0.3479 1.5304 0.044 Uiso calc R 1 1 A .
C C27 0.6984(6) 0.35154(12) 1.3492(6) 0.0329(14) Uani d . 1 1 A .
H H27 0.6966 0.3341 1.3282 0.039 Uiso calc R 1 1 . .
C C35 0.4252(6) 0.42804(12) 0.8605(7) 0.0353(15) Uani d . 1 1 . .
H H35A 0.5014 0.4373 0.8938 0.042 Uiso calc R 1 1 . .
H H35B 0.4069 0.4141 0.9233 0.042 Uiso calc R 1 1 . .
C C36 0.1951(7) 0.43296(13) 0.8674(7) 0.0409(16) Uani d . 1 1 . .
H H36A 0.1874 0.4202 0.7976 0.061 Uiso calc R 1 1 . .
H H36B 0.1274 0.4456 0.8563 0.061 Uiso calc R 1 1 . .
H H36C 0.1862 0.4249 0.9544 0.061 Uiso calc R 1 1 . .
C C37 0.3809(6) 0.44399(10) 0.3504(6) 0.0283(13) Uani d . 1 1 . .
C C38 0.4702(6) 0.45191(12) 0.4419(6) 0.0343(14) Uani d . 1 1 . .
H H38 0.4585 0.4478 0.5328 0.041 Uiso calc R 1 1 . .
C C39 0.5775(7) 0.46586(13) 0.4043(8) 0.0456(17) Uani d . 1 1 . .
H H39 0.6381 0.4710 0.4693 0.055 Uiso calc R 1 1 . .
C C40 0.5963(7) 0.47231(14) 0.2713(7) 0.0449(17) Uani d . 1 1 . .
H H40 0.6705 0.4815 0.2448 0.054 Uiso calc R 1 1 . .
C C41 0.5031(9) 0.46498(12) 0.1769(8) 0.054(2) Uani d . 1 1 . .
H H41 0.5122 0.4696 0.0863 0.064 Uiso calc R 1 1 . .
C C42 0.4002(8) 0.45125(12) 0.2175(6) 0.0393(16) Uani d . 1 1 . .
H H42 0.3384 0.4463 0.1533 0.047 Uiso calc R 1 1 . .
C C43 0.1779(6) 0.40495(11) 0.2738(5) 0.0254(12) Uani d . 1 1 . .
C C44 0.2746(6) 0.39225(11) 0.1977(6) 0.0305(13) Uani d . 1 1 . .
H H44 0.3629 0.3959 0.2118 0.037 Uiso calc R 1 1 . .
C C45 0.2382(7) 0.37443(12) 0.1024(7) 0.0429(16) Uani d . 1 1 . .
H H45 0.3024 0.3664 0.0502 0.052 Uiso calc R 1 1 . .
C C46 0.1120(6) 0.36830(13) 0.0831(7) 0.0369(14) Uani d . 1 1 . .
H H46 0.0895 0.3561 0.0179 0.044 Uiso calc R 1 1 . .
C C47 0.0168(7) 0.37972(14) 0.1580(8) 0.0475(18) Uani d . 1 1 . .
H H47 -0.0709 0.3753 0.1454 0.057 Uiso calc R 1 1 . .
C C48 0.0506(6) 0.39768(12) 0.2512(6) 0.0346(14) Uani d . 1 1 . .
H H48 -0.0155 0.4054 0.3020 0.042 Uiso calc R 1 1 . .
C C49 0.1022(7) 0.45170(11) 0.4550(7) 0.0361(15) Uani d . 1 1 . .
C C50 0.1681(7) 0.47292(12) 0.5370(7) 0.0394(15) Uani d . 1 1 . .
H H50A 0.1029 0.4848 0.5690 0.059 Uiso calc R 1 1 . .
H H50B 0.2299 0.4819 0.4808 0.059 Uiso calc R 1 1 . .
H H50C 0.2131 0.4655 0.6129 0.059 Uiso calc R 1 1 . .
C C51 -0.0050(7) 0.44043(13) 0.5350(8) 0.0434(17) Uani d . 1 1 . .
H H51A -0.0694 0.4534 0.5541 0.065 Uiso calc R 1 1 . .
H H51B 0.0294 0.4338 0.6186 0.065 Uiso calc R 1 1 . .
H H51C -0.0450 0.4267 0.4847 0.065 Uiso calc R 1 1 . .
C C52 0.0453(9) 0.46379(14) 0.3285(8) 0.058(2) Uani d . 1 1 . .
H H52A 0.1152 0.4697 0.2714 0.086 Uiso calc R 1 1 . .
H H52B -0.0095 0.4781 0.3533 0.086 Uiso calc R 1 1 . .
H H52C -0.0060 0.4512 0.2806 0.086 Uiso calc R 1 1 . .
C C53 0.0641(6) 0.36038(11) 0.5964(7) 0.0362(15) Uani d . 1 1 . .
H H53A 0.0504 0.3699 0.5131 0.043 Uiso calc R 1 1 . .
H H53B 0.0030 0.3670 0.6631 0.043 Uiso calc R 1 1 . .
C C54 0.0393(9) 0.32090(13) 0.6974(8) 0.055(2) Uani d . 1 1 . .
H H54A 0.1287 0.3179 0.7232 0.083 Uiso calc R 1 1 . .
H H54B -0.0051 0.3047 0.6865 0.083 Uiso calc R 1 1 . .
H H54C -0.0037 0.3308 0.7665 0.083 Uiso calc R 1 1 . .
C C55 0.4009(7) 0.30731(12) 0.4478(6) 0.0356(15) Uani d . 1 1 . .
H H55A 0.4920 0.3069 0.4758 0.043 Uiso calc R 1 1 . .
H H55B 0.3668 0.2899 0.4525 0.043 Uiso calc R 1 1 . .
C C56 0.2721(8) 0.31194(13) 0.2592(7) 0.060(2) Uani d . 1 1 . .
H H56A 0.2408 0.2951 0.2835 0.089 Uiso calc R 1 1 . .
H H56B 0.2792 0.3131 0.1624 0.089 Uiso calc R 1 1 . .
H H56C 0.2117 0.3247 0.2914 0.089 Uiso calc R 1 1 . .
C C28A 0.8291(8) 0.41653(17) 0.9201(10) 0.0511(10) Uiso d PRD 0.649(7) 1 A 1
H H28A 0.8995 0.4050 0.8941 0.077 Uiso d PRD 0.649(7) 1 A 1
H H28B 0.8310 0.4188 1.0176 0.077 Uiso d PRD 0.649(7) 1 A 1
C C30A 0.7303(12) 0.4523(2) 0.7929(11) 0.0511(10) Uiso d PGD 0.649(7) 1 A 1
H H30A 0.7042 0.4409 0.7255 0.077 Uiso calc PR 0.649(7) 1 A 1
C C31A 0.7039(12) 0.47780(19) 0.7838(12) 0.0511(10) Uiso d PD 0.649(7) 1 A 1
H H31A 0.6531 0.4835 0.7115 0.077 Uiso calc PR 0.649(7) 1 A 1
C C32A 0.7474(12) 0.4954(2) 0.8739(11) 0.0511(10) Uiso d PD 0.649(7) 1 A 1
H H32A 0.7292 0.5128 0.8617 0.077 Uiso calc PR 0.649(7) 1 A 1
C C33A 0.8183(13) 0.48738(19) 0.9826(12) 0.0511(10) Uiso d PD 0.649(7) 1 A 1
H H33A 0.8490 0.4990 1.0471 0.077 Uiso calc PR 0.649(7) 1 A 1
C C34A 0.8425(11) 0.46165(17) 0.9935(10) 0.0511(10) Uiso d PD 0.649(7) 1 A 1
H H34A 0.8933 0.4559 1.0658 0.077 Uiso calc PR 0.649(7) 1 A 1
C C29A 0.7966(11) 0.44406(17) 0.9048(10) 0.0511(10) Uiso d PRD 0.649(7) 1 A 1
C C28B 0.773(2) 0.4201(4) 0.834(2) 0.0511(10) Uiso d PD 0.351(7) 1 A 2
H H28C 0.862(10) 0.413(4) 0.83(3) 0.077 Uiso d PD 0.351(7) 1 A 2
H H28D 0.701(17) 0.418(5) 0.77(2) 0.077 Uiso d PD 0.351(7) 1 A 2
C C30B 0.715(2) 0.4629(3) 0.811(2) 0.0511(10) Uiso d PGD 0.351(7) 1 A 2
H H30B 0.6721 0.4568 0.7345 0.077 Uiso calc PR 0.351(7) 1 A 2
C C31B 0.700(2) 0.4885(3) 0.843(2) 0.0511(10) Uiso d PD 0.351(7) 1 A 2
H H31B 0.6461 0.5000 0.7964 0.077 Uiso calc PR 0.351(7) 1 A 2
C C32B 0.776(2) 0.4946(4) 0.952(2) 0.0511(10) Uiso d PD 0.351(7) 1 A 2
H H32B 0.7751 0.5119 0.9761 0.077 Uiso calc PR 0.351(7) 1 A 2
C C33B 0.851(2) 0.4793(3) 1.032(2) 0.0511(10) Uiso d PD 0.351(7) 1 A 2
H H33B 0.8922 0.4853 1.1097 0.077 Uiso calc PR 0.351(7) 1 A 2
C C34B 0.864(2) 0.4544(3) 0.989(2) 0.0511(10) Uiso d PD 0.351(7) 1 A 2
H H34B 0.9230 0.4434 1.0307 0.077 Uiso calc PR 0.351(7) 1 A 2
C C29B 0.788(3) 0.4460(4) 0.884(2) 0.0511(10) Uiso d PD 0.351(7) 1 A 2

loop_
_atom_site_aniso_label
_atom_site_aniso_U_11
_atom_site_aniso_U_22
_atom_site_aniso_U_33
_atom_site_aniso_U_12
_atom_site_aniso_U_13
_atom_site_aniso_U_23
P1 0.0329(8) 0.0219(6) 0.0197(7) 0.0017(6) -0.0025(6) 0.0005(6)
P2 0.0250(7) 0.0244(7) 0.0161(6) -0.0008(5) -0.0038(6) 0.0005(5)
Si1 0.0236(7) 0.0250(7) 0.0223(7) 0.0031(6) -0.0054(6) 0.0032(6)
O1 0.029(2) 0.0209(18) 0.0217(19) 0.0122(16) 0.0082(17) 0.0038(15)
O2 0.041(2) 0.031(2) 0.0181(19) 0.0073(18) 0.0021(17) -0.0038(16)
O3 0.052(3) 0.0198(19) 0.030(2) -0.0074(18) 0.000(2) -0.0065(17)
O4 0.026(2) 0.0252(19) 0.028(2) 0.0110(15) 0.0055(17) 0.0037(16)
O5 0.0150(18) 0.033(2) 0.0177(18) 0.0020(16) -0.0040(14) -0.0053(15)
O6 0.0120(18) 0.039(2) 0.030(2) 0.0025(15) -0.0044(16) -0.0010(17)
O7 0.038(3) 0.030(2) 0.040(3) -0.0069(19) -0.001(2) -0.0041(18)
O8 0.0147(19) 0.037(2) 0.030(2) 0.0088(16) 0.0029(17) 0.0048(17)
O9 0.027(2) 0.0217(18) 0.0223(19) -0.0024(15) 0.0008(16) -0.0016(15)
O10 0.032(2) 0.025(2) 0.057(3) 0.0063(18) 0.008(2) -0.0066(19)
O11 0.0223(19) 0.027(2) 0.0189(18) 0.0041(16) -0.0114(16) 0.0016(15)
O12 0.0164(18) 0.033(2) 0.029(2) 0.0001(16) -0.0016(16) 0.0069(16)
O13 0.032(2) 0.037(2) 0.038(3) 0.0005(19) 0.012(2) -0.0053(19)
O14 0.021(2) 0.0236(18) 0.0230(19) -0.0028(15) -0.0038(16) -0.0062(15)
O15 0.086(4) 0.032(2) 0.026(2) -0.013(2) -0.012(3) -0.0082(19)
C1 0.023(3) 0.021(3) 0.017(3) 0.003(2) -0.005(2) 0.004(2)
C2 0.014(2) 0.031(3) 0.014(2) 0.004(2) 0.000(2) 0.003(2)
C3 0.021(3) 0.022(2) 0.018(3) 0.001(2) -0.002(2) 0.000(2)
C4 0.019(3) 0.022(3) 0.025(3) 0.000(2) 0.004(2) 0.003(2)
C5 0.014(2) 0.027(3) 0.022(3) 0.003(2) 0.004(2) 0.005(2)
C6 0.024(3) 0.014(2) 0.028(3) 0.004(2) 0.001(2) 0.001(2)
C7 0.035(3) 0.026(3) 0.039(3) -0.007(2) -0.002(3) -0.003(3)
C8 0.017(2) 0.027(3) 0.021(3) -0.001(2) -0.002(2) 0.003(2)
C9 0.028(3) 0.024(3) 0.034(3) -0.001(2) 0.001(2) -0.001(2)
C10 0.023(3) 0.036(3) 0.036(3) 0.007(2) 0.011(2) 0.002(3)
C11 0.038(4) 0.054(4) 0.021(3) 0.008(3) -0.005(3) 0.014(3)
C12 0.013(3) 0.061(4) 0.035(3) -0.001(3) -0.002(2) 0.015(3)
C13 0.027(3) 0.035(3) 0.026(3) -0.003(2) -0.003(2) -0.001(2)
C14 0.038(4) 0.043(3) 0.023(3) -0.017(3) -0.006(3) -0.003(3)
C15 0.039(4) 0.037(3) 0.030(3) -0.014(3) -0.001(3) -0.005(3)
C16 0.050(4) 0.033(3) 0.048(4) -0.006(3) 0.010(4) -0.008(3)
C17 0.038(4) 0.059(4) 0.026(3) -0.006(3) -0.002(3) -0.003(3)
C18 0.070(5) 0.041(4) 0.024(3) -0.018(3) -0.017(3) -0.011(3)
C19 0.082(6) 0.031(3) 0.036(4) -0.008(4) 0.009(4) -0.001(3)
C20 0.046(4) 0.037(3) 0.034(4) 0.000(3) -0.007(3) 0.005(3)
C21 0.022(3) 0.064(4) 0.020(3) -0.007(3) 0.011(2) 0.000(3)
C23 0.025(3) 0.048(3) 0.019(3) 0.003(3) -0.008(2) 0.004(3)
C24 0.034(3) 0.047(4) 0.033(3) 0.000(3) 0.000(3) -0.010(3)
C25 0.023(3) 0.059(4) 0.021(3) -0.005(3) -0.011(2) 0.001(3)
C26 0.022(3) 0.053(4) 0.036(4) 0.003(3) 0.001(3) 0.005(3)
C27 0.029(3) 0.043(3) 0.027(3) -0.004(3) 0.013(3) 0.005(3)
C35 0.030(3) 0.030(3) 0.045(4) 0.004(3) -0.018(3) -0.020(3)
C36 0.043(4) 0.043(4) 0.037(4) -0.001(3) 0.001(3) -0.005(3)
C37 0.025(3) 0.027(3) 0.033(3) -0.002(2) -0.004(3) 0.011(2)
C38 0.038(4) 0.035(3) 0.030(3) 0.006(3) -0.007(3) -0.008(3)
C39 0.037(4) 0.044(4) 0.056(5) -0.015(3) -0.010(4) 0.000(3)
C40 0.043(4) 0.047(4) 0.045(4) -0.018(3) 0.004(3) -0.001(3)
C41 0.086(6) 0.035(3) 0.040(4) -0.005(4) 0.023(4) 0.004(3)
C42 0.065(5) 0.030(3) 0.022(3) -0.006(3) -0.008(3) -0.002(2)
C43 0.025(3) 0.035(3) 0.016(3) -0.005(2) -0.011(2) 0.004(2)
C44 0.035(3) 0.031(3) 0.025(3) 0.000(2) -0.002(3) -0.002(2)
C45 0.049(4) 0.033(3) 0.047(4) 0.002(3) -0.012(3) -0.014(3)
C46 0.033(3) 0.045(4) 0.033(3) -0.007(3) 0.000(3) -0.006(3)
C47 0.031(4) 0.055(4) 0.056(5) -0.005(3) -0.009(3) -0.012(3)
C48 0.027(3) 0.051(4) 0.026(3) -0.012(3) 0.008(3) -0.003(3)
C49 0.039(4) 0.027(3) 0.042(4) 0.011(3) -0.016(3) -0.003(3)
C50 0.041(4) 0.039(3) 0.039(4) 0.002(3) 0.001(3) -0.007(3)
C51 0.027(3) 0.046(4) 0.056(4) 0.002(3) 0.013(3) -0.012(3)
C52 0.083(6) 0.045(4) 0.045(4) 0.032(4) -0.006(4) 0.006(3)
C53 0.028(3) 0.031(3) 0.049(4) 0.004(2) -0.015(3) 0.014(3)
C54 0.075(6) 0.028(3) 0.063(5) -0.013(3) 0.011(5) 0.020(3)
C55 0.060(4) 0.026(3) 0.021(3) 0.011(3) 0.004(3) -0.003(2)
C56 0.095(7) 0.046(4) 0.037(4) 0.006(4) -0.036(4) -0.016(3)

loop_
_atom_type_symbol
_atom_type_description
_atom_type_scat_dispersion_real
_atom_type_scat_dispersion_imag
_atom_type_scat_source
C C 0.0033 0.0016 'International Tables Vol C Tables 4.2.6.8 and 6.1.1.4'
H H 0.0000 0.0000 'International Tables Vol C Tables 4.2.6.8 and 6.1.1.4'
O O 0.0106 0.0060 'International Tables Vol C Tables 4.2.6.8 and 6.1.1.4'
Si Si 0.0817 0.0704 'International Tables Vol C Tables 4.2.6.8 and 6.1.1.4'
P P 0.1023 0.0942 'International Tables Vol C Tables 4.2.6.8 and 6.1.1.4'

loop_
_geom_angle_atom_site_label_1
_geom_angle_atom_site_label_2
_geom_angle_atom_site_label_3
_geom_angle
O2 P1 O4 117.3(2)
O2 P1 O3 117.8(3)
O4 P1 O3 99.4(2)
O2 P1 O1 113.8(2)
O4 P1 O1 102.3(2)
O3 P1 O1 103.9(2)
O6 P2 O5 118.6(2)
O6 P2 O7 114.6(2)
O5 P2 O7 102.5(2)
O6 P2 O8 111.4(2)
O5 P2 O8 102.1(2)
O7 P2 O8 106.2(2)
O11 Si1 C37 109.3(2)
O11 Si1 C43 110.5(2)
C37 Si1 C43 109.0(3)
O11 Si1 C49 102.3(3)
C37 Si1 C49 111.0(3)
C43 Si1 C49 114.5(3)
C1 O1 P1 119.1(3)
C14 O3 P1 122.7(4)
C7 O4 P1 123.5(4)
C2 O5 P2 121.4(3)
C28A O7 P2 120.8(4)
C28B O7 P2 115.3(9)
C21 O8 P2 122.5(4)
C35 O9 C3 115.7(5)
C36 O10 C35 115.0(5)
C4 O11 Si1 125.3(3)
C53 O12 C5 118.5(5)
C53 O13 C54 109.8(5)
C55 O14 C6 114.8(5)
C55 O15 C56 113.0(6)
O1 C1 C6 108.9(4)
O1 C1 C2 107.9(4)
C6 C1 C2 109.8(4)
O1 C1 H1 110.1
C6 C1 H1 110.1
C2 C1 H1 110.1
O5 C2 C1 108.0(4)
O5 C2 C3 107.6(4)
C1 C2 C3 109.4(4)
O5 C2 H2 110.6
C1 C2 H2 110.6
C3 C2 H2 110.6
O9 C3 C4 110.6(4)
O9 C3 C2 109.5(4)
C4 C3 C2 107.4(4)
O9 C3 H3 109.8
C4 C3 H3 109.8
C2 C3 H3 109.8
O11 C4 C5 110.1(4)
O11 C4 C3 108.5(4)
C5 C4 C3 107.5(4)
O11 C4 H4 110.2
C5 C4 H4 110.2
C3 C4 H4 110.2
O12 C5 C4 107.8(4)
O12 C5 C6 110.7(4)
C4 C5 C6 109.7(4)
O12 C5 H5 109.6
C4 C5 H5 109.6
C6 C5 H5 109.6
O14 C6 C1 111.2(4)
O14 C6 C5 109.2(4)
C1 C6 C5 108.1(4)
O14 C6 H6 109.5
C1 C6 H6 109.5
C5 C6 H6 109.5
O4 C7 C8 109.5(4)
O4 C7 H7A 109.8
C8 C7 H7A 109.8
O4 C7 H7B 109.8
C8 C7 H7B 109.8
H7A C7 H7B 108.2
C13 C8 C9 120.3(5)
C13 C8 C7 117.5(5)
C9 C8 C7 122.2(5)
C8 C9 C10 119.4(6)
C8 C9 H9 120.3
C10 C9 H9 120.3
C11 C10 C9 119.5(6)
C11 C10 H10 120.3
C9 C10 H10 120.3
C12 C11 C10 120.7(6)
C12 C11 H11 119.6
C10 C11 H11 119.6
C11 C12 C13 119.4(6)
C11 C12 H12 120.3
C13 C12 H12 120.3
C8 C13 C12 120.6(6)
C8 C13 H13 119.7
C12 C13 H13 119.7
O3 C14 C15 110.0(5)
O3 C14 H14A 109.7
C15 C14 H14A 109.7
O3 C14 H14B 109.7
C15 C14 H14B 109.7
H14A C14 H14B 108.2
C16 C15 C20 118.5(6)
C16 C15 C14 122.1(6)
C20 C15 C14 119.3(6)
C15 C16 C17 120.1(7)
C15 C16 H16 120.0
C17 C16 H16 120.0
C18 C17 C16 120.2(7)
C18 C17 H17 119.9
C16 C17 H17 119.9
C19 C18 C17 120.6(6)
C19 C18 H18 119.7
C17 C18 H18 119.7
C18 C19 C20 121.3(7)
C18 C19 H19 119.4
C20 C19 H19 119.4
C19 C20 C15 119.3(7)
C19 C20 H20 120.4
C15 C20 H20 120.4
C22 C21 O8 110.6(5)
C22 C21 H21A 109.5
O8 C21 H21A 109.5
C22 C21 H21B 109.5
O8 C21 H21B 109.5
H21A C21 H21B 108.1
C23 C22 C27 119.2(6)
C23 C22 C21 121.0(6)
C27 C22 C21 119.7(6)
C22 C23 C24 121.1(6)
C22 C23 H23 119.4
C24 C23 H23 119.4
C25 C24 C23 118.8(6)
C25 C24 H24 120.6
C23 C24 H24 120.6
C26 C25 C24 121.4(6)
C26 C25 H25 119.3
C24 C25 H25 119.3
C25 C26 C27 120.4(6)
C25 C26 H26 119.8
C27 C26 H26 119.8
C26 C27 C22 119.0(6)
C26 C27 H27 120.5
C22 C27 H27 120.5
O9 C35 O10 113.5(5)
O9 C35 H35A 108.9
O10 C35 H35A 108.9
O9 C35 H35B 108.9
O10 C35 H35B 108.9
H35A C35 H35B 107.7
O10 C36 H36A 109.5
O10 C36 H36B 109.5
H36A C36 H36B 109.5
O10 C36 H36C 109.5
H36A C36 H36C 109.5
H36B C36 H36C 109.5
C38 C37 C42 117.3(6)
C38 C37 Si1 120.5(5)
C42 C37 Si1 121.8(5)
C37 C38 C39 121.4(6)
C37 C38 H38 119.3
C39 C38 H38 119.3
C38 C39 C40 120.3(7)
C38 C39 H39 119.9
C40 C39 H39 119.9
C39 C40 C41 118.8(6)
C39 C40 H40 120.6
C41 C40 H40 120.6
C42 C41 C40 119.0(7)
C42 C41 H41 120.5
C40 C41 H41 120.5
C41 C42 C37 123.1(7)
C41 C42 H42 118.5
C37 C42 H42 118.5
C48 C43 C44 116.6(5)
C48 C43 Si1 124.4(5)
C44 C43 Si1 118.8(4)
C45 C44 C43 119.7(6)
C45 C44 H44 120.2
C43 C44 H44 120.2
C46 C45 C44 121.2(7)
C46 C45 H45 119.4
C44 C45 H45 119.4
C45 C46 C47 120.4(6)
C45 C46 H46 119.8
C47 C46 H46 119.8
C48 C47 C46 119.3(6)
C48 C47 H47 120.4
C46 C47 H47 120.4
C47 C48 C43 122.8(6)
C47 C48 H48 118.6
C43 C48 H48 118.6
C51 C49 C52 108.9(6)
C51 C49 C50 109.3(6)
C52 C49 C50 107.9(6)
C51 C49 Si1 113.2(4)
C52 C49 Si1 109.2(5)
C50 C49 Si1 108.2(5)
C49 C50 H50A 109.5
C49 C50 H50B 109.5
H50A C50 H50B 109.5
C49 C50 H50C 109.5
H50A C50 H50C 109.5
H50B C50 H50C 109.5
C49 C51 H51A 109.5
C49 C51 H51B 109.5
H51A C51 H51B 109.5
C49 C51 H51C 109.5
H51A C51 H51C 109.5
H51B C51 H51C 109.5
C49 C52 H52A 109.5
C49 C52 H52B 109.5
H52A C52 H52B 109.5
C49 C52 H52C 109.5
H52A C52 H52C 109.5
H52B C52 H52C 109.5
O12 C53 O13 114.0(5)
O12 C53 H53A 108.8
O13 C53 H53A 108.8
O12 C53 H53B 108.8
O13 C53 H53B 108.8
H53A C53 H53B 107.6
O13 C54 H54A 109.5
O13 C54 H54B 109.5
H54A C54 H54B 109.5
O13 C54 H54C 109.5
H54A C54 H54C 109.5
H54B C54 H54C 109.5
O15 C55 O14 111.8(5)
O15 C55 H55A 109.3
O14 C55 H55A 109.3
O15 C55 H55B 109.3
O14 C55 H55B 109.3
H55A C55 H55B 107.9
O15 C56 H56A 109.5
O15 C56 H56B 109.5
H56A C56 H56B 109.5
O15 C56 H56C 109.5
H56A C56 H56C 109.5
H56B C56 H56C 109.5
O7 C28A C29A 105.4(7)
O7 C28A H28A 113.3
O7 C28A H28B 87.3
O7 C28A H28C 109(10)
C31A C30A C29A 117.4(10)
C31A C30A H30A 121.3
C29A C30A H30A 121.3
C32A C31A C30A 123.6(11)
C32A C31A H31A 118.2
C30A C31A H31A 118.2
C31A C32A C33A 119.1(11)
C31A C32A H32A 120.5
C33A C32A H32A 120.5
C32A C33A C34A 117.4(10)
C32A C33A H33A 121.3
C34A C33A H33A 121.3
C29A C34A C33A 123.4(7)
C29A C34A H34A 118.3
C33A C34A H34A 118.3
C34A C29A C30A 119.0(7)
C34A C29A C28A 120.8(5)
C30A C29A C28A 119.9(9)
C29B C28B O7 110.0(19)
C29B C28B H28C 106(10)
O7 C28B H28C 106(10)
C29B C28B H28D 115(10)
O7 C28B H28D 90(10)
H28C C28B H28D 129
C29B C30B C31B 124(2)
C29B C30B H30B 117.8
C31B C30B H30B 117.8
C32B C31B C30B 109.9(19)
C32B C31B H31B 125.0
C30B C31B H31B 125.0
C33B C32B C31B 130(2)
C33B C32B H32B 114.9
C31B C32B H32B 114.9
C32B C33B C34B 115(2)
C32B C33B H33B 122.4
C34B C33B H33B 122.4
C29B C34B C33B 119(2)
C29B C34B H34B 120.3
C33B C34B H34B 120.3
C34B C29B C30B 120(2)
C34B C29B C28B 128.5(19)
C30B C29B C28B 111.3(18)

loop_
_geom_bond_atom_site_label_1
_geom_bond_atom_site_label_2
_geom_bond_distance
P1 O2 1.450(4)
P1 O4 1.552(4)
P1 O3 1.559(4)
P1 O1 1.593(4)
P2 O6 1.448(4)
P2 O5 1.556(4)
P2 O7 1.564(4)
P2 O8 1.571(4)
Si1 O11 1.659(4)
Si1 C37 1.876(6)
Si1 C43 1.878(6)
Si1 C49 1.900(7)
O1 C1 1.445(6)
O3 C14 1.425(7)
O4 C7 1.482(7)
O5 C2 1.458(6)
O7 C28A 1.461(10)
O7 C28B 1.53(2)
O8 C21 1.467(7)
O9 C35 1.384(7)
O9 C3 1.410(6)
O10 C36 1.427(8)
O10 C35 1.430(7)
O11 C4 1.434(6)
O12 C53 1.384(7)
O12 C5 1.415(6)
O13 C53 1.414(7)
O13 C54 1.448(9)
O14 C55 1.404(7)
O14 C6 1.414(6)
O15 C55 1.401(8)
O15 C56 1.405(9)
C1 C6 1.498(7)
C1 C2 1.524(7)
C1 H1 1.0000
C2 C3 1.554(7)
C2 H2 1.0000
C3 C4 1.533(7)
C3 H3 1.0000
C4 C5 1.531(7)
C4 H4 1.0000
C5 C6 1.545(7)
C5 H5 1.0000
C6 H6 1.0000
C7 C8 1.486(8)
C7 H7A 0.9900
C7 H7B 0.9900
C8 C13 1.375(8)
C8 C9 1.378(8)
C9 C10 1.421(8)
C9 H9 0.9500
C10 C11 1.399(9)
C10 H10 0.9500
C11 C12 1.359(10)
C11 H11 0.9500
C12 C13 1.419(9)
C12 H12 0.9500
C13 H13 0.9500
C14 C15 1.474(8)
C14 H14A 0.9900
C14 H14B 0.9900
C15 C16 1.384(10)
C15 C20 1.414(10)
C16 C17 1.398(9)
C16 H16 0.9500
C17 C18 1.374(11)
C17 H17 0.9500
C18 C19 1.336(11)
C18 H18 0.9500
C19 C20 1.395(9)
C19 H19 0.9500
C20 H20 0.9500
C21 C22 1.460(9)
C21 H21A 0.9900
C21 H21B 0.9900
C22 C23 1.388(9)
C22 C27 1.415(9)
C23 C24 1.395(9)
C23 H23 0.9500
C24 C25 1.380(9)
C24 H24 0.9500
C25 C26 1.374(10)
C25 H25 0.9500
C26 C27 1.393(9)
C26 H26 0.9500
C27 H27 0.9500
C35 H35A 0.9900
C35 H35B 0.9900
C36 H36A 0.9800
C36 H36B 0.9800
C36 H36C 0.9800
C37 C38 1.375(9)
C37 C42 1.407(9)
C38 C39 1.391(10)
C38 H38 0.9500
C39 C40 1.397(11)
C39 H39 0.9500
C40 C41 1.413(11)
C40 H40 0.9500
C41 C42 1.357(11)
C41 H41 0.9500
C42 H42 0.9500
C43 C48 1.399(8)
C43 C44 1.433(9)
C44 C45 1.399(9)
C44 H44 0.9500
C45 C46 1.367(10)
C45 H45 0.9500
C46 C47 1.385(10)
C46 H46 0.9500
C47 C48 1.383(9)
C47 H47 0.9500
C48 H48 0.9500
C49 C51 1.501(10)
C49 C52 1.544(10)
C49 C50 1.556(9)
C50 H50A 0.9800
C50 H50B 0.9800
C50 H50C 0.9800
C51 H51A 0.9800
C51 H51B 0.9800
C51 H51C 0.9800
C52 H52A 0.9800
C52 H52B 0.9800
C52 H52C 0.9800
C53 H53A 0.9900
C53 H53B 0.9900
C54 H54A 0.9800
C54 H54B 0.9800
C54 H54C 0.9800
C55 H55A 0.9900
C55 H55B 0.9900
C56 H56A 0.9800
C56 H56B 0.9800
C56 H56C 0.9800
C28A C29A 1.506(13)
C28A H28A 0.9899
C28A H28B 0.9900
C30A C31A 1.381(9)
C30A C29A 1.393(9)
C30A H30A 0.9500
C31A C32A 1.379(9)
C31A H31A 0.9500
C32A C33A 1.388(9)
C32A H32A 0.9500
C33A C34A 1.392(9)
C33A H33A 0.9500
C34A C29A 1.3771
C34A H34A 0.9500
C28B C29B 1.47(3)
C28B H28C 0.99(3)
C28B H28D 0.99(3)
C30B C29B 1.391(10)
C30B C31B 1.401(10)
C30B H30B 0.9500
C31B C32B 1.393(10)
C31B H31B 0.9500
C32B C33B 1.387(10)
C32B H32B 0.9500
C33B C34B 1.392(10)
C33B H33B 0.9500
C34B C29B 1.389(10)
C34B H34B 0.9500

loop_
_geom_hbond_atom_site_label_D
_geom_hbond_atom_site_label_H
_geom_hbond_atom_site_label_A
_geom_hbond_site_symmetry_A
_geom_hbond_distance_DH
_geom_hbond_distance_HA
_geom_hbond_distance_DA
_geom_hbond_angle_DHA
_geom_hbond_publ_flag
C19 H19 O13 4_556 0.95 2.50 3.342(9) 148 yes
C32A H32A O10 2_665 0.95 2.30 3.243(11) 173 yes
C14 H14B Cg1 4_457 0.99 2.86 3.832(7) 168 yes

loop_
_geom_torsion_atom_site_label_1
_geom_torsion_atom_site_label_2
_geom_torsion_atom_site_label_3
_geom_torsion_atom_site_label_4
_geom_torsion
O2 P1 O1 C1 -41.0(4)
O4 P1 O1 C1 -168.6(4)
O3 P1 O1 C1 88.3(4)
O2 P1 O3 C14 -15.3(6)
O4 P1 O3 C14 112.5(5)
O1 P1 O3 C14 -142.2(5)
O2 P1 O4 C7 -44.4(5)
O3 P1 O4 C7 -172.5(4)
O1 P1 O4 C7 80.9(4)
O6 P2 O5 C2 -25.0(5)
O7 P2 O5 C2 102.3(4)
O8 P2 O5 C2 -147.8(4)
O6 P2 O7 C28A -22.2(6)
O5 P2 O7 C28A -152.0(6)
O8 P2 O7 C28A 101.2(6)
O6 P2 O7 C28B 24.7(11)
O5 P2 O7 C28B -105.1(11)
O8 P2 O7 C28B 148.1(11)
O6 P2 O8 C21 -165.0(4)
O5 P2 O8 C21 -37.5(5)
O7 P2 O8 C21 69.6(5)
C37 Si1 O11 C4 -60.1(4)
C43 Si1 O11 C4 59.8(5)
C49 Si1 O11 C4 -177.9(4)
P1 O1 C1 C6 -114.4(4)
P1 O1 C1 C2 126.5(4)
P2 O5 C2 C1 114.5(4)
P2 O5 C2 C3 -127.5(4)
O1 C1 C2 O5 -62.9(5)
C6 C1 C2 O5 178.5(4)
O1 C1 C2 C3 -179.8(4)
C6 C1 C2 C3 61.6(6)
C35 O9 C3 C4 139.1(5)
C35 O9 C3 C2 -102.8(5)
O5 C2 C3 O9 61.0(5)
C1 C2 C3 O9 178.1(4)
O5 C2 C3 C4 -178.9(4)
C1 C2 C3 C4 -61.8(5)
Si1 O11 C4 C5 -92.7(5)
Si1 O11 C4 C3 149.9(4)
O9 C3 C4 O11 -59.3(5)
C2 C3 C4 O11 -178.7(4)
O9 C3 C4 C5 -178.4(4)
C2 C3 C4 C5 62.2(5)
C53 O12 C5 C4 122.3(5)
C53 O12 C5 C6 -117.8(5)
O11 C4 C5 O12 -61.0(5)
C3 C4 C5 O12 57.1(5)
O11 C4 C5 C6 178.5(4)
C3 C4 C5 C6 -63.4(5)
C55 O14 C6 C1 -109.5(5)
C55 O14 C6 C5 131.4(5)
O1 C1 C6 O14 61.7(6)
C2 C1 C6 O14 179.6(4)
O1 C1 C6 C5 -178.5(4)
C2 C1 C6 C5 -60.5(6)
O12 C5 C6 O14 64.5(6)
C4 C5 C6 O14 -176.7(4)
O12 C5 C6 C1 -56.6(6)
C4 C5 C6 C1 62.2(5)
P1 O4 C7 C8 171.3(4)
O4 C7 C8 C13 177.5(5)
O4 C7 C8 C9 -3.9(8)
C13 C8 C9 C10 -1.2(9)
C7 C8 C9 C10 -179.8(5)
C8 C9 C10 C11 -0.1(9)
C9 C10 C11 C12 -0.2(9)
C10 C11 C12 C13 1.7(9)
C9 C8 C13 C12 2.7(9)
C7 C8 C13 C12 -178.6(5)
C11 C12 C13 C8 -2.9(9)
P1 O3 C14 C15 -170.9(4)
O3 C14 C15 C16 -99.6(7)
O3 C14 C15 C20 77.4(7)
C20 C15 C16 C17 -1.2(10)
C14 C15 C16 C17 175.8(6)
C15 C16 C17 C18 2.4(10)
C16 C17 C18 C19 -1.1(11)
C17 C18 C19 C20 -1.4(12)
C18 C19 C20 C15 2.6(11)
C16 C15 C20 C19 -1.3(10)
C14 C15 C20 C19 -178.3(6)
P2 O8 C21 C22 -122.4(5)
O8 C21 C22 C23 88.3(7)
O8 C21 C22 C27 -87.3(7)
C27 C22 C23 C24 -0.8(9)
C21 C22 C23 C24 -176.4(6)
C22 C23 C24 C25 0.3(10)
C23 C24 C25 C26 -1.0(10)
C24 C25 C26 C27 2.3(10)
C25 C26 C27 C22 -2.7(9)
C23 C22 C27 C26 2.0(9)
C21 C22 C27 C26 177.7(5)
C3 O9 C35 O10 -93.8(6)
C36 O10 C35 O9 83.7(7)
O11 Si1 C37 C38 -28.4(6)
C43 Si1 C37 C38 -149.3(5)
C49 Si1 C37 C38 83.7(5)
O11 Si1 C37 C42 159.5(5)
C43 Si1 C37 C42 38.7(6)
C49 Si1 C37 C42 -88.4(6)
C42 C37 C38 C39 -1.9(10)
Si1 C37 C38 C39 -174.3(5)
C37 C38 C39 C40 0.4(11)
C38 C39 C40 C41 1.7(11)
C39 C40 C41 C42 -2.0(11)
C40 C41 C42 C37 0.4(11)
C38 C37 C42 C41 1.5(10)
Si1 C37 C42 C41 173.8(6)
O11 Si1 C43 C48 88.0(5)
C37 Si1 C43 C48 -151.9(5)
C49 Si1 C43 C48 -26.8(6)
O11 Si1 C43 C44 -86.4(5)
C37 Si1 C43 C44 33.7(5)
C49 Si1 C43 C44 158.8(5)
C48 C43 C44 C45 2.8(9)
Si1 C43 C44 C45 177.6(5)
C43 C44 C45 C46 -2.0(10)
C44 C45 C46 C47 0.1(11)
C45 C46 C47 C48 0.9(11)
C46 C47 C48 C43 0.0(11)
C44 C43 C48 C47 -1.8(10)
Si1 C43 C48 C47 -176.3(5)
O11 Si1 C49 C51 -47.2(5)
C37 Si1 C49 C51 -163.7(5)
C43 Si1 C49 C51 72.3(5)
O11 Si1 C49 C52 -168.7(5)
C37 Si1 C49 C52 74.8(6)
C43 Si1 C49 C52 -49.2(6)
O11 Si1 C49 C50 74.1(5)
C37 Si1 C49 C50 -42.4(5)
C43 Si1 C49 C50 -166.4(4)
C5 O12 C53 O13 85.6(6)
C54 O13 C53 O12 65.8(8)
C56 O15 C55 O14 -72.3(7)
C6 O14 C55 O15 -73.3(7)
C28B O7 C28A C29A 60.1(15)
P2 O7 C28A C29A 154.4(5)
C29A C30A C31A C32A 5(2)
C30A C31A C32A C33A -2(2)
C31A C32A C33A C34A 0.6(19)
C32A C33A C34A C29A -2.1(16)
C33A C34A C29A C30A 4.8(9)
C33A C34A C29A C28A 178.4(15)
C31A C30A C29A C34A -5.9(15)
C31A C30A C29A C28A -179.6(11)
O7 C28A C29A C34A 119.2(4)
O7 C28A C29A C30A -67.3(13)
C28A O7 C28B C29B -68.7(17)
P2 O7 C28B C29B -177.4(13)
C29B C30B C31B C32B 4(4)
C30B C31B C32B C33B -4(4)
C31B C32B C33B C34B 7(4)
C32B C33B C34B C29B -9(3)
C33B C34B C29B C30B 9(4)
C33B C34B C29B C28B -172(3)
C31B C30B C29B C34B -7(4)
C31B C30B C29B C28B 174(2)
O7 C28B C29B C34B 67(3)
O7 C28B C29B C30B -114(2)
